data_2217227
loop_
_publ_author_name
'Abbasi, Alireza'
'Badiei, Alireza'
'Tarighi, Sara'

_publ_section_title
;
 5,6-Dioxo-1,10-phenanthrolin-1-ium nitrate
;
_journal_coeditor_code NG2405
_journal_issue 1
_journal_name_full 'Acta Crystallographica Section E'
_journal_page_first o290
_journal_page_last o290
_journal_paper_doi 10.1107/S1600536807066172
_journal_volume 64
_journal_year 2008
_chemical_formula_iupac 'C12 H7 N2 O2 + , N O3 -'
_chemical_formula_moiety 'C12 H7 N2 O2 + , N O3 -'
_chemical_formula_sum 'C12 H7 N3 O5'
_chemical_formula_weight 273.21
_chemical_name_systematic
;
5,6-Dioxo-1,10-phenanthrolin-1-ium nitrate
;
_space_group_IT_number 15
_symmetry_cell_setting monoclinic
_symmetry_space_group_name_Hall '-C 2yc'
_symmetry_space_group_name_H-M 'C 1 2/c 1'
_atom_sites_solution_hydrogens geom
_atom_sites_solution_primary direct
_atom_sites_solution_secondary difmap
_audit_creation_method SHELXL97
_cell_angle_alpha 90.00
_cell_angle_beta 101.720(12)
_cell_angle_gamma 90.00
_cell_formula_units_Z 8
_cell_length_a 14.4860(19)
_cell_length_b 12.5177(13)
_cell_length_c 13.4535(16)
_cell_measurement_reflns_used 7311
_cell_measurement_temperature 290(2)
_cell_measurement_theta_max 25.00
_cell_measurement_theta_min 3.5
_cell_volume 2388.7(5)
_computing_cell_refinement 'CrysAlis CCD (Oxford Diffraction, 2003)'
_computing_data_collection 'CrysAlis CCD (Oxford Diffraction, 2003)'
_computing_data_reduction 'CrysAlis RED (Oxford Diffraction, 2003)'
_computing_molecular_graphics 'DIAMOND (Brandenburg, 2001)'
_computing_publication_material 'PLATON (Spek, 2003)'
_computing_structure_refinement 'SHELXL97 (Sheldrick, 1997)'
_computing_structure_solution 'SHELXS97 (Sheldrick, 1997)'
_diffrn_ambient_temperature 290(2)
_diffrn_detector_area_resol_mean 12
_diffrn_measured_fraction_theta_full 0.996
_diffrn_measured_fraction_theta_max 0.996
_diffrn_measurement_device_type 'Oxford Diffraction Xcalibur 3 CCD'
_diffrn_measurement_method '\w-scans at different \f'
_diffrn_radiation_monochromator graphite
_diffrn_radiation_source 'fine-focus sealed tube'
_diffrn_radiation_type MoK\a
_diffrn_radiation_wavelength 0.71073
_diffrn_reflns_av_R_equivalents 0.0684
_diffrn_reflns_av_sigmaI/netI 0.1645
_diffrn_reflns_limit_h_max 17
_diffrn_reflns_limit_h_min -17
_diffrn_reflns_limit_k_max 14
_diffrn_reflns_limit_k_min -14
_diffrn_reflns_limit_l_max 15
_diffrn_reflns_limit_l_min -10
_diffrn_reflns_number 7311
_diffrn_reflns_theta_full 25.00
_diffrn_reflns_theta_max 25.00
_diffrn_reflns_theta_min 3.77
_diffrn_standards_number 0
_exptl_absorpt_coefficient_mu 0.122
_exptl_absorpt_correction_T_max 0.9891
_exptl_absorpt_correction_T_min 0.9601
_exptl_absorpt_correction_type numerical
_exptl_absorpt_process_details '(X-RED; Stoe & Cie, 1997)'
_exptl_crystal_colour pale-yellow
_exptl_crystal_density_diffrn 1.519
_exptl_crystal_density_method 'not measured'
_exptl_crystal_description needle
_exptl_crystal_F_000 1120
_exptl_crystal_size_max 0.30
_exptl_crystal_size_mid 0.10
_exptl_crystal_size_min 0.08
_refine_diff_density_max 0.310
_refine_diff_density_min -0.141
_refine_ls_extinction_coef 0.00072(4)
_refine_ls_extinction_expression Fc^*^=kFc[1+0.001xFc^2^\l^3^/sin(2\q)]^-1/4^
_refine_ls_extinction_method 'SHELXL97 (Sheldrick, 1997)'
_refine_ls_goodness_of_fit_ref 0.827
_refine_ls_hydrogen_treatment constr
_refine_ls_matrix_type full
_refine_ls_number_parameters 182
_refine_ls_number_reflns 2095
_refine_ls_number_restraints 0
_refine_ls_restrained_S_all 0.827
_refine_ls_R_factor_all 0.1450
_refine_ls_R_factor_gt 0.0381
_refine_ls_shift/su_max 0.000
_refine_ls_shift/su_mean 0.000
_refine_ls_structure_factor_coef Fsqd
_refine_ls_weighting_details 'calc w = 1/[\s^2^(Fo^2^)+(0.01P)^2^] where P=(Fo^2^+2Fc^2^)/3'
_refine_ls_weighting_scheme calc
_refine_ls_wR_factor_gt 0.0549
_refine_ls_wR_factor_ref 0.0602
_reflns_number_gt 635
_reflns_number_total 2095
_reflns_threshold_expression I>2\s(I)
_cod_data_source_file ng2405.cif
_cod_data_source_block I
_cod_original_sg_symbol_H-M 'C 2/c'
_cod_database_code 2217227
_cod_database_fobs_code 2217227

loop_
_symmetry_equiv_pos_as_xyz
'x, y, z'
'-x, y, -z+1/2'
'x+1/2, y+1/2, z'
'-x+1/2, y+1/2, -z+1/2'
'-x, -y, -z'
'x, -y, z-1/2'
'-x+1/2, -y+1/2, -z'
'x+1/2, -y+1/2, z-1/2'

loop_
_atom_site_type_symbol
_atom_site_label
_atom_site_fract_x
_atom_site_fract_y
_atom_site_fract_z
_atom_site_U_iso_or_equiv
_atom_site_adp_type
_atom_site_calc_flag
_atom_site_refinement_flags
_atom_site_occupancy
O O1 0.85417(17) -0.13522(19) 0.12439(18) 0.0673(8) Uani d . 1
O O2 0.85003(19) 0.08376(19) 0.1238(2) 0.0834(10) Uani d . 1
O O3 0.30299(14) 0.0377(2) 0.07097(16) 0.0649(7) Uani d . 1
O O4 0.22236(15) -0.03456(19) 0.17219(15) 0.0613(6) Uani d . 1
O O5 0.34903(16) -0.11186(18) 0.14632(16) 0.0622(7) Uani d . 1
N N1 0.52797(19) -0.1426(2) 0.12265(18) 0.0439(9) Uani d . 1
H H1 0.4776 -0.1063 0.1230 0.053 Uiso calc R 1
N N2 0.5205(2) 0.0692(2) 0.1274(2) 0.0488(9) Uani d . 1
N N3 0.29121(19) -0.0361(3) 0.1292(2) 0.0476(8) Uani d . 1
C C1 0.6089(3) -0.0896(3) 0.1224(2) 0.0370(9) Uani d . 1
C C2 0.6903(3) -0.1473(3) 0.1211(2) 0.0374(10) Uani d . 1
C C3 0.6870(3) -0.2573(3) 0.1201(2) 0.0528(11) Uani d . 1
H H3 0.7411 -0.2969 0.1191 0.063 Uiso calc R 1
C C4 0.6018(3) -0.3086(3) 0.1207(2) 0.0550(11) Uani d . 1
H H4 0.5986 -0.3828 0.1198 0.066 Uiso calc R 1
C C5 0.5228(3) -0.2490(3) 0.1224(2) 0.0502(11) Uani d . 1
H H5 0.4657 -0.2826 0.1235 0.060 Uiso calc R 1
C C6 0.6062(3) 0.0275(3) 0.1258(2) 0.0380(9) Uani d . 1
C C7 0.6867(3) 0.0879(3) 0.1278(2) 0.0421(10) Uani d . 1
C C8 0.6798(3) 0.1978(3) 0.1312(2) 0.0534(13) Uani d . 1
H H8 0.7320 0.2411 0.1319 0.064 Uiso calc R 1
C C9 0.5922(3) 0.2415(3) 0.1336(2) 0.0589(12) Uani d . 1
H H9 0.5852 0.3151 0.1369 0.071 Uiso calc R 1
C C10 0.5151(3) 0.1749(3) 0.1308(3) 0.0589(13) Uani d . 1
H H10 0.4568 0.2058 0.1314 0.071 Uiso calc R 1
C C11 0.7780(3) 0.0351(4) 0.1244(2) 0.0526(10) Uani d . 1
C C12 0.7807(3) -0.0894(3) 0.1227(2) 0.0469(11) Uani d . 1

loop_
_atom_site_aniso_label
_atom_site_aniso_U_11
_atom_site_aniso_U_22
_atom_site_aniso_U_33
_atom_site_aniso_U_12
_atom_site_aniso_U_13
_atom_site_aniso_U_23
O1 0.0405(19) 0.064(2) 0.102(2) 0.0165(15) 0.0270(16) 0.0046(15)
O2 0.051(2) 0.062(2) 0.146(2) -0.0150(16) 0.0412(18) -0.0002(17)
O3 0.0736(19) 0.0573(18) 0.0696(16) 0.0079(15) 0.0282(13) 0.0205(15)
O4 0.0508(18) 0.0664(15) 0.0730(16) 0.0081(16) 0.0276(13) 0.0048(14)
O5 0.0453(17) 0.0477(18) 0.0977(18) 0.0163(14) 0.0242(14) 0.0116(15)
N1 0.036(2) 0.038(2) 0.0605(19) 0.0038(18) 0.0143(17) 0.0013(19)
N2 0.054(2) 0.035(2) 0.0620(19) 0.0086(17) 0.0214(18) -0.0027(17)
N3 0.041(2) 0.051(2) 0.053(2) -0.005(2) 0.0144(17) -0.001(2)
C1 0.034(3) 0.038(3) 0.041(2) -0.007(2) 0.012(2) -0.003(2)
C2 0.037(3) 0.033(3) 0.044(2) 0.008(2) 0.011(2) 0.006(2)
C3 0.056(3) 0.043(3) 0.065(3) 0.009(3) 0.023(2) 0.002(2)
C4 0.067(4) 0.034(3) 0.066(3) 0.001(3) 0.020(2) 0.004(2)
C5 0.050(3) 0.035(3) 0.068(3) -0.007(2) 0.017(2) 0.000(2)
C6 0.037(3) 0.035(3) 0.042(2) -0.001(3) 0.0093(19) -0.010(3)
C7 0.038(3) 0.036(3) 0.053(2) 0.002(2) 0.011(2) 0.002(2)
C8 0.060(4) 0.030(3) 0.070(3) -0.005(2) 0.012(2) 0.003(2)
C9 0.073(4) 0.037(3) 0.065(3) 0.015(3) 0.010(3) -0.001(2)
C10 0.058(4) 0.045(3) 0.075(3) 0.005(2) 0.016(3) -0.003(2)
C11 0.052(3) 0.051(3) 0.059(2) -0.002(3) 0.021(2) 0.001(3)
C12 0.050(3) 0.048(3) 0.046(2) 0.000(3) 0.018(2) -0.002(2)

loop_
_atom_type_symbol
_atom_type_description
_atom_type_scat_dispersion_real
_atom_type_scat_dispersion_imag
_atom_type_scat_source
C C 0.0033 0.0016 'International Tables Vol C Tables 4.2.6.8 and 6.1.1.4'
H H 0.0000 0.0000 'International Tables Vol C Tables 4.2.6.8 and 6.1.1.4'
O O 0.0106 0.0060 'International Tables Vol C Tables 4.2.6.8 and 6.1.1.4'
N N 0.0061 0.0033 'International Tables Vol C Tables 4.2.6.8 and 6.1.1.4'

loop_
_geom_angle_atom_site_label_1
_geom_angle_atom_site_label_2
_geom_angle_atom_site_label_3
_geom_angle
C5 N1 C1 122.7(3)
C5 N1 H1 118.7
C1 N1 H1 118.7
C10 N2 C6 116.6(3)
O3 N3 O4 120.3(3)
O3 N3 O5 120.3(3)
O4 N3 O5 119.4(3)
N1 C1 C2 119.1(4)
N1 C1 C6 117.6(4)
C2 C1 C6 123.3(4)
C3 C2 C1 119.5(4)
C3 C2 C12 121.0(4)
C1 C2 C12 119.5(4)
C2 C3 C4 119.4(4)
C2 C3 H3 120.3
C4 C3 H3 120.3
C5 C4 C3 119.6(4)
C5 C4 H4 120.2
C3 C4 H4 120.2
N1 C5 C4 119.8(4)
N1 C5 H5 120.1
C4 C5 H5 120.1
N2 C6 C7 124.1(4)
N2 C6 C1 114.7(4)
C7 C6 C1 121.2(4)
C8 C7 C6 118.5(4)
C8 C7 C11 120.9(4)
C6 C7 C11 120.5(4)
C7 C8 C9 117.8(4)
C7 C8 H8 121.1
C9 C8 H8 121.1
C8 C9 C10 119.8(4)
C8 C9 H9 120.1
C10 C9 H9 120.1
N2 C10 C9 123.1(4)
N2 C10 H10 118.4
C9 C10 H10 118.4
O2 C11 C7 123.4(5)
O2 C11 C12 118.6(4)
C7 C11 C12 118.0(4)
O1 C12 C2 122.5(4)
O1 C12 C11 120.0(4)
C2 C12 C11 117.5(4)

loop_
_geom_bond_atom_site_label_1
_geom_bond_atom_site_label_2
_geom_bond_distance
O1 C12 1.206(4)
O2 C11 1.210(3)
O3 N3 1.244(3)
O4 N3 1.251(3)
O5 N3 1.256(3)
N1 C5 1.335(4)
N1 C1 1.347(4)
N1 H1 0.8600
N2 C10 1.326(4)
N2 C6 1.350(4)
C1 C2 1.387(4)
C1 C6 1.467(4)
C2 C3 1.377(4)
C2 C12 1.492(4)
C3 C4 1.392(4)
C3 H3 0.9300
C4 C5 1.371(4)
C4 H4 0.9300
C5 H5 0.9300
C6 C7 1.385(4)
C7 C8 1.381(4)
C7 C11 1.488(4)
C8 C9 1.387(4)
C8 H8 0.9300
C9 C10 1.389(4)
C9 H9 0.9300
C10 H10 0.9300
C11 C12 1.559(4)

loop_
_geom_hbond_atom_site_label_D
_geom_hbond_atom_site_label_H
_geom_hbond_atom_site_label_A
_geom_hbond_site_symmetry_A
_geom_hbond_distance_DH
_geom_hbond_distance_HA
_geom_hbond_distance_DA
_geom_hbond_angle_DHA
N1 H1 O5 . 0.86 1.95 2.703(4) 145.1
C8 H8 O5 3 0.93 2.48 3.396(4) 167.0
C9 H9 O4 3 0.93 2.71 3.359(5) 127.9
C4 H4 O4 3_545 0.93 2.61 3.323(4) 133.9
C3 H3 O3 3_545 0.93 2.40 3.209(4) 145.8
C10 H10 O1 3_455 0.93 2.47 3.318(5) 150.9
C5 H5 O2 3_445 0.93 2.37 3.266(5) 162.0

loop_
_geom_torsion_atom_site_label_1
_geom_torsion_atom_site_label_2
_geom_torsion_atom_site_label_3
_geom_torsion_atom_site_label_4
_geom_torsion
C5 N1 C1 C2 0.5(5)
C5 N1 C1 C6 -178.2(3)
N1 C1 C2 C3 0.0(5)
C6 C1 C2 C3 178.6(3)
N1 C1 C2 C12 -178.9(3)
C6 C1 C2 C12 -0.3(5)
C1 C2 C3 C4 -0.1(5)
C12 C2 C3 C4 178.7(3)
C2 C3 C4 C5 -0.2(5)
C1 N1 C5 C4 -0.8(5)
C3 C4 C5 N1 0.6(6)
C10 N2 C6 C7 0.2(5)
C10 N2 C6 C1 179.8(3)
N1 C1 C6 N2 -0.9(5)
C2 C1 C6 N2 -179.5(3)
N1 C1 C6 C7 178.7(3)
C2 C1 C6 C7 0.1(5)
N2 C6 C7 C8 -0.3(5)
C1 C6 C7 C8 -179.9(3)
N2 C6 C7 C11 -179.1(3)
C1 C6 C7 C11 1.2(5)
C6 C7 C8 C9 0.7(5)
C11 C7 C8 C9 179.5(3)
C7 C8 C9 C10 -1.0(5)
C6 N2 C10 C9 -0.5(5)
C8 C9 C10 N2 1.0(6)
C8 C7 C11 O2 -0.4(5)
C6 C7 C11 O2 178.4(3)
C8 C7 C11 C12 178.9(3)
C6 C7 C11 C12 -2.3(5)
C3 C2 C12 O1 -0.9(5)
C1 C2 C12 O1 178.0(4)
C3 C2 C12 C11 -179.6(3)
C1 C2 C12 C11 -0.8(4)
O2 C11 C12 O1 2.5(6)
C7 C11 C12 O1 -176.8(3)
O2 C11 C12 C2 -178.6(3)
C7 C11 C12 C2 2.1(5)

loop_
_cod_related_entry_id
_cod_related_entry_database
_cod_related_entry_code
1 ChemSpider 21119531
